data_4112135
loop_
_publ_author_name
'Sankar Prasad Rath'
'Heather Kalish'
'Lechos\/law Latos-Gra\.zy\'nski'
'Marilyn M. Olmstead'
'Alan L. Balch'

_publ_section_title
;
 Facile Ring Opening of Iron(III) and Iron(II) Complexes of
 meso-Amino-octaethylporphyrin by Dioxygen
;
_journal_name_full 'Journal of the American Chemical Society'
_journal_page_first 646
_journal_page_last 654
_journal_paper_doi 10.1021/ja0384431
_journal_volume 126
_journal_year 2004
_chemical_formula_sum 'C39.5 H51.5 Cl2.5 Fe N5'
_chemical_formula_weight 740.83
_chemical_name_common 'Fe(OEP-NH2)(Cl). 0.5CHCl3 0.5Methylcyclopentane'
_chemical_name_systematic
; 
 ? 
;
_space_group_IT_number 2
_symmetry_cell_setting triclinic
_symmetry_space_group_name_Hall '-P 1'
_symmetry_space_group_name_H-M 'P -1'
_atom_sites_solution_hydrogens geom
_atom_sites_solution_primary direct
_atom_sites_solution_secondary difmap
_audit_creation_method SHELXL-97
_cell_angle_alpha 90.151(4)
_cell_angle_beta 96.881(4)
_cell_angle_gamma 97.954(4)
_cell_formula_units_Z 2
_cell_length_a 10.638(2)
_cell_length_b 12.246(2)
_cell_length_c 14.855(3)
_cell_measurement_reflns_used 978
_cell_measurement_temperature 90(2)
_cell_measurement_theta_max 29.9
_cell_measurement_theta_min 2.7
_cell_volume 1902.4(6)
_computing_cell_refinement 'SAINT 6.22 (Bruker, 2002)'
_computing_data_collection 'SMART 5.054 (Bruker, 2002)'
_computing_data_reduction 'SAINT 6.22 (Bruker, 2002)'
_computing_molecular_graphics 'SHELXTL 5.1, XP (Sheldrick, 1994)'
_computing_publication_material 'SHELXL-97 (Sheldrick, 1997)'
_computing_structure_refinement 'SHELXL-97 (Sheldrick, 1997)'
_computing_structure_solution 'SHELXS-97 (Sheldrick, 1990)'
_diffrn_ambient_temperature 90(2)
_diffrn_detector_area_resol_mean 8.3
_diffrn_measured_fraction_theta_full 0.990
_diffrn_measured_fraction_theta_max 0.990
_diffrn_measurement_device_type 'Bruker SMART 1000'
_diffrn_measurement_method \w
_diffrn_radiation_monochromator graphite
_diffrn_radiation_source 'normal-focus sealed tube'
_diffrn_radiation_type MoK\a
_diffrn_radiation_wavelength 0.71073
_diffrn_reflns_av_R_equivalents 0.0527
_diffrn_reflns_av_sigmaI/netI 0.0769
_diffrn_reflns_limit_h_max 14
_diffrn_reflns_limit_h_min -14
_diffrn_reflns_limit_k_max 16
_diffrn_reflns_limit_k_min -16
_diffrn_reflns_limit_l_max 20
_diffrn_reflns_limit_l_min -20
_diffrn_reflns_number 22743
_diffrn_reflns_theta_full 29.00
_diffrn_reflns_theta_max 29.00
_diffrn_reflns_theta_min 1.95
_diffrn_standards_number 0
_exptl_absorpt_coefficient_mu 0.607
_exptl_absorpt_correction_T_max 0.9531
_exptl_absorpt_correction_T_min 0.8203
_exptl_absorpt_correction_type multi-scan
_exptl_absorpt_process_details 'SADABS 2.03 (Sheldrick, 2002)'
_exptl_crystal_colour red
_exptl_crystal_density_diffrn 1.293
_exptl_crystal_description block
_exptl_crystal_F_000 784
_exptl_crystal_size_max 0.34
_exptl_crystal_size_mid 0.14
_exptl_crystal_size_min 0.08
_refine_diff_density_max 0.765
_refine_diff_density_min -0.614
_refine_diff_density_rms 0.090
_refine_ls_extinction_method none
_refine_ls_goodness_of_fit_ref 0.971
_refine_ls_hydrogen_treatment mixed
_refine_ls_matrix_type full
_refine_ls_number_parameters 451
_refine_ls_number_reflns 10030
_refine_ls_number_restraints 24
_refine_ls_restrained_S_all 0.974
_refine_ls_R_factor_all 0.1036
_refine_ls_R_factor_gt 0.0554
_refine_ls_shift/su_max 0.000
_refine_ls_shift/su_mean 0.000
_refine_ls_structure_factor_coef Fsqd
_refine_ls_weighting_details 'calc w=1/[\s^2^(Fo^2^)+(0.0847P)^2^] where P=(Fo^2^+2Fc^2^)/3'
_refine_ls_weighting_scheme calc
_refine_ls_wR_factor_gt 0.1348
_refine_ls_wR_factor_ref 0.1551
_reflns_number_gt 6183
_reflns_number_total 10030
_reflns_threshold_expression I>2\s(I)
_cod_data_source_file ja0384431si20030910_121647.cif
_cod_data_source_block sr16a
_cod_original_cell_volume 1902.3(6)
_cod_original_formula_sum 'C39.50 H51.50 Cl2.50 Fe N5'
_cod_database_code 4112135

loop_
_symmetry_equiv_pos_as_xyz
'x, y, z'
'-x, -y, -z'

loop_
_atom_site_label
_atom_site_type_symbol
_atom_site_fract_x
_atom_site_fract_y
_atom_site_fract_z
_atom_site_U_iso_or_equiv
_atom_site_adp_type
_atom_site_occupancy
_atom_site_symmetry_multiplicity
_atom_site_calc_flag
_atom_site_refinement_flags
_atom_site_disorder_assembly
_atom_site_disorder_group
Fe1 Fe 0.63834(4) 0.31254(3) 0.46313(3) 0.01680(11) Uani 1 1 d . . .
Cl1 Cl 0.79204(6) 0.21464(5) 0.52323(5) 0.02201(16) Uani 1 1 d . . .
N1 N 0.7220(2) 0.40104(18) 0.36153(15) 0.0198(5) Uani 1 1 d . . .
N2 N 0.6715(2) 0.46138(18) 0.53558(15) 0.0186(5) Uani 1 1 d . . .
N3 N 0.4931(2) 0.26216(18) 0.53955(15) 0.0184(5) Uani 1 1 d . . .
N4 N 0.5424(2) 0.20237(18) 0.36531(15) 0.0179(5) Uani 1 1 d . . .
N5 N 0.9518(3) 0.6296(2) 0.4640(2) 0.0299(6) Uani 1 1 d . . .
H5A H 0.985(4) 0.662(3) 0.517(3) 0.043(11) Uiso 1 1 d . A 1
H5B H 1.011(3) 0.628(3) 0.425(2) 0.034(10) Uiso 1 1 d . B 2
C1 C 0.7172(3) 0.3678(2) 0.27295(19) 0.0217(6) Uani 1 1 d . . .
C2 C 0.7974(3) 0.4448(2) 0.2254(2) 0.0255(6) Uani 1 1 d . . .
C3 C 0.8564(3) 0.5250(2) 0.28666(19) 0.0224(6) Uani 1 1 d . . .
C4 C 0.8097(3) 0.4965(2) 0.37193(19) 0.0200(6) Uani 1 1 d . . .
C5 C 0.8433(3) 0.5565(2) 0.45498(19) 0.0205(6) Uani 1 1 d . . .
C6 C 0.7672(3) 0.5485(2) 0.52765(18) 0.0187(5) Uani 1 1 d . . .
C7 C 0.7733(3) 0.6283(2) 0.60066(19) 0.0199(6) Uani 1 1 d . . .
C8 C 0.6816(3) 0.5868(2) 0.65336(19) 0.0203(6) Uani 1 1 d . . .
C9 C 0.6207(3) 0.4840(2) 0.61304(18) 0.0190(6) Uani 1 1 d . . .
C10 C 0.5271(3) 0.4134(2) 0.65095(19) 0.0213(6) Uani 1 1 d . . .
H10A H 0.4993 0.4393 0.7045 0.026 Uiso 1 1 calc R . .
C11 C 0.4709(3) 0.3104(2) 0.61917(19) 0.0202(6) Uani 1 1 d . . .
C12 C 0.3830(3) 0.2361(2) 0.66523(19) 0.0214(6) Uani 1 1 d . . .
C13 C 0.3519(3) 0.1419(2) 0.61352(18) 0.0195(6) Uani 1 1 d . . .
C14 C 0.4187(2) 0.1603(2) 0.53364(18) 0.0182(5) Uani 1 1 d . . .
C15 C 0.4032(3) 0.0880(2) 0.45876(18) 0.0193(6) Uani 1 1 d . . .
H15A H 0.3522 0.0186 0.4627 0.023 Uiso 1 1 calc R . .
C16 C 0.4569(3) 0.1106(2) 0.37931(18) 0.0186(5) Uani 1 1 d . . .
C17 C 0.4259(3) 0.0429(2) 0.29674(19) 0.0205(6) Uani 1 1 d . . .
C18 C 0.4935(3) 0.0947(2) 0.23321(19) 0.0219(6) Uani 1 1 d . . .
C19 C 0.5674(3) 0.1934(2) 0.27622(19) 0.0210(6) Uani 1 1 d . . .
C20 C 0.6477(3) 0.2693(2) 0.23436(19) 0.0221(6) Uani 1 1 d . . .
H20A H 0.6572 0.2536 0.1731 0.026 Uiso 1 1 calc R . .
C21 C 0.8077(4) 0.4395(3) 0.1258(2) 0.0383(8) Uani 1 1 d . . .
H21A H 0.8164 0.3630 0.1084 0.046 Uiso 1 1 calc R . .
H21B H 0.8860 0.4877 0.1131 0.046 Uiso 1 1 calc R . .
C22 C 0.6926(5) 0.4748(4) 0.0677(2) 0.0616(13) Uani 1 1 d . . .
H22A H 0.7040 0.4690 0.0034 0.092 Uiso 1 1 calc R . .
H22B H 0.6850 0.5513 0.0830 0.092 Uiso 1 1 calc R . .
H22C H 0.6148 0.4268 0.0793 0.092 Uiso 1 1 calc R . .
C23 C 0.9463(3) 0.6252(2) 0.2639(2) 0.0261(6) Uani 1 1 d . . .
H23A H 0.9415 0.6863 0.3065 0.031 Uiso 1 1 calc R . .
H23B H 0.9180 0.6488 0.2019 0.031 Uiso 1 1 calc R . .
C24 C 1.0856(3) 0.6037(3) 0.2687(2) 0.0333(7) Uani 1 1 d . . .
H24A H 1.1393 0.6709 0.2531 0.050 Uiso 1 1 calc R . .
H24B H 1.0914 0.5442 0.2258 0.050 Uiso 1 1 calc R . .
H24C H 1.1151 0.5822 0.3303 0.050 Uiso 1 1 calc R . .
C25 C 0.8558(3) 0.7382(2) 0.6161(2) 0.0243(6) Uani 1 1 d . . .
H25A H 0.8065 0.7902 0.6430 0.029 Uiso 1 1 calc R . .
H25B H 0.8764 0.7675 0.5567 0.029 Uiso 1 1 calc R . .
C26 C 0.9811(3) 0.7339(3) 0.6783(2) 0.0318(7) Uani 1 1 d . . .
H26A H 1.0299 0.8080 0.6854 0.048 Uiso 1 1 calc R . .
H26B H 1.0316 0.6841 0.6514 0.048 Uiso 1 1 calc R . .
H26C H 0.9616 0.7068 0.7378 0.048 Uiso 1 1 calc R . .
C27 C 0.6486(3) 0.6353(2) 0.73865(19) 0.0260(6) Uani 1 1 d . . .
H27A H 0.5547 0.6214 0.7387 0.031 Uiso 1 1 calc R . .
H27B H 0.6742 0.7162 0.7388 0.031 Uiso 1 1 calc R . .
C28 C 0.7124(4) 0.5893(3) 0.8255(2) 0.0354(8) Uani 1 1 d . . .
H28A H 0.6862 0.6242 0.8783 0.053 Uiso 1 1 calc R . .
H28B H 0.8055 0.6047 0.8271 0.053 Uiso 1 1 calc R . .
H28C H 0.6862 0.5094 0.8266 0.053 Uiso 1 1 calc R . .
C29 C 0.3410(3) 0.2609(2) 0.7552(2) 0.0290(7) Uani 1 1 d . . .
H29A H 0.2621 0.2105 0.7631 0.035 Uiso 1 1 calc R . .
H29B H 0.3204 0.3373 0.7554 0.035 Uiso 1 1 calc R . .
C30 C 0.4428(4) 0.2484(3) 0.8353(2) 0.0424(9) Uani 1 1 d . . .
H30A H 0.4105 0.2655 0.8921 0.064 Uiso 1 1 calc R . .
H30B H 0.5206 0.2992 0.8287 0.064 Uiso 1 1 calc R . .
H30C H 0.4622 0.1725 0.8365 0.064 Uiso 1 1 calc R . .
C31 C 0.2642(3) 0.0397(2) 0.6309(2) 0.0242(6) Uani 1 1 d . . .
H31A H 0.2648 0.0306 0.6971 0.029 Uiso 1 1 calc R . .
H31B H 0.2961 -0.0250 0.6063 0.029 Uiso 1 1 calc R . .
C32 C 0.1263(3) 0.0431(3) 0.5875(3) 0.0377(8) Uani 1 1 d . . .
H32A H 0.0726 -0.0253 0.6004 0.057 Uiso 1 1 calc R . .
H32B H 0.1249 0.0507 0.5217 0.057 Uiso 1 1 calc R . .
H32C H 0.0935 0.1060 0.6126 0.057 Uiso 1 1 calc R . .
C33 C 0.3320(3) -0.0619(2) 0.2873(2) 0.0242(6) Uani 1 1 d . . .
H33A H 0.3444 -0.1051 0.3431 0.029 Uiso 1 1 calc R . .
H33B H 0.3501 -0.1067 0.2360 0.029 Uiso 1 1 calc R . .
C34 C 0.1930(3) -0.0409(3) 0.2712(2) 0.0328(7) Uani 1 1 d . . .
H34A H 0.1365 -0.1116 0.2654 0.049 Uiso 1 1 calc R . .
H34B H 0.1796 0.0005 0.2153 0.049 Uiso 1 1 calc R . .
H34C H 0.1737 0.0017 0.3224 0.049 Uiso 1 1 calc R . .
C35 C 0.4880(3) 0.0639(2) 0.13469(19) 0.0292(7) Uani 1 1 d . . .
H35A H 0.4550 -0.0156 0.1260 0.035 Uiso 1 1 calc R . .
H35B H 0.5756 0.0758 0.1171 0.035 Uiso 1 1 calc R . .
C36 C 0.4034(4) 0.1302(3) 0.0730(2) 0.0423(9) Uani 1 1 d . . .
H36A H 0.4042 0.1078 0.0097 0.063 Uiso 1 1 calc R . .
H36B H 0.4358 0.2089 0.0811 0.063 Uiso 1 1 calc R . .
H36C H 0.3157 0.1165 0.0885 0.063 Uiso 1 1 calc R . .
Cl2 Cl 0.7561(3) 0.1976(3) -0.0433(2) 0.0885(10) Uani 0.50 1 d PDU C 1
Cl3 Cl 0.8891(7) 0.0836(6) 0.0970(5) 0.158(3) Uani 0.50 1 d PDU C 1
Cl4 Cl 1.0265(8) 0.2443(7) -0.0097(6) 0.208(4) Uani 0.50 1 d PDU C 1
C37 C 0.8961(9) 0.1414(7) -0.0036(6) 0.057(2) Uiso 0.50 1 d PD C 1
H37 H 0.9040 0.0816 -0.0477 0.068 Uiso 0.50 1 calc PR C 1
C38 C 0.8632(6) 0.0002(5) 0.1306(4) 0.0300(14) Uiso 0.50 1 d P D 2
H38A H 0.7741 -0.0132 0.1432 0.045 Uiso 0.50 1 calc PR D 2
H38B H 0.9201 -0.0098 0.1860 0.045 Uiso 0.50 1 calc PR D 2
H38C H 0.8762 -0.0520 0.0835 0.045 Uiso 0.50 1 calc PR D 2
C39 C 0.8922(10) 0.1135(9) 0.0990(7) 0.0285(17) Uiso 0.50 1 d P D 2
H39 H 0.8708 0.1629 0.1469 0.034 Uiso 0.50 1 calc PR D 2
C40 C 0.7990(11) 0.1424(9) -0.0031(7) 0.066(3) Uiso 0.50 1 d P D 2
H40A H 0.7767 0.0749 -0.0417 0.079 Uiso 0.50 1 calc PR D 2
H40B H 0.7186 0.1672 0.0109 0.079 Uiso 0.50 1 calc PR D 2
C41 C 0.8746(14) 0.2317(11) -0.0526(9) 0.103(4) Uiso 0.50 1 d P D 2
H41A H 0.8327 0.2990 -0.0528 0.124 Uiso 0.50 1 calc PR D 2
H41B H 0.8723 0.2073 -0.1165 0.124 Uiso 0.50 1 calc PR D 2
C42 C 1.0277(10) 0.2634(8) -0.0076(6) 0.0319(17) Uiso 0.50 1 d P D 2
H42A H 1.0872 0.2558 -0.0529 0.038 Uiso 0.50 1 calc PR D 2
H42B H 1.0451 0.3390 0.0190 0.038 Uiso 0.50 1 calc PR D 2
C43 C 1.0364(8) 0.1726(7) 0.0685(6) 0.052(2) Uiso 0.50 1 d P D 2
H43A H 1.0896 0.2069 0.1232 0.062 Uiso 0.50 1 calc PR D 2
H43B H 1.0807 0.1136 0.0465 0.062 Uiso 0.50 1 calc PR D 2

loop_
_atom_site_aniso_label
_atom_site_aniso_U_11
_atom_site_aniso_U_22
_atom_site_aniso_U_33
_atom_site_aniso_U_23
_atom_site_aniso_U_13
_atom_site_aniso_U_12
Fe1 0.0142(2) 0.0150(2) 0.0208(2) 0.00200(15) 0.00103(14) 0.00118(15)
Cl1 0.0161(3) 0.0173(3) 0.0318(4) 0.0050(3) 0.0000(3) 0.0017(3)
N1 0.0186(11) 0.0176(11) 0.0237(12) 0.0022(9) 0.0032(9) 0.0032(9)
N2 0.0177(11) 0.0162(11) 0.0215(11) 0.0027(9) -0.0002(9) 0.0027(9)
N3 0.0162(11) 0.0182(11) 0.0204(11) 0.0022(9) 0.0013(9) 0.0015(9)
N4 0.0166(11) 0.0155(11) 0.0222(11) 0.0022(9) 0.0026(9) 0.0042(9)
N5 0.0268(14) 0.0266(14) 0.0339(15) -0.0021(12) 0.0053(12) -0.0060(11)
C1 0.0217(14) 0.0202(14) 0.0248(14) 0.0058(11) 0.0054(11) 0.0062(11)
C2 0.0305(16) 0.0213(14) 0.0272(15) 0.0062(12) 0.0087(12) 0.0079(13)
C3 0.0217(14) 0.0186(14) 0.0291(15) 0.0063(12) 0.0065(12) 0.0072(11)
C4 0.0155(13) 0.0185(13) 0.0265(14) 0.0039(11) 0.0031(11) 0.0043(11)
C5 0.0165(13) 0.0154(13) 0.0289(15) 0.0039(11) 0.0017(11) 0.0002(10)
C6 0.0163(13) 0.0147(13) 0.0248(14) 0.0027(11) -0.0002(11) 0.0031(10)
C7 0.0186(13) 0.0151(13) 0.0259(14) 0.0015(11) -0.0025(11) 0.0061(11)
C8 0.0202(14) 0.0157(13) 0.0249(14) 0.0038(11) -0.0016(11) 0.0060(11)
C9 0.0194(13) 0.0170(13) 0.0216(13) 0.0020(11) 0.0009(11) 0.0071(11)
C10 0.0194(14) 0.0218(14) 0.0242(14) 0.0013(11) 0.0041(11) 0.0066(11)
C11 0.0166(13) 0.0201(14) 0.0245(14) 0.0038(11) 0.0022(11) 0.0055(11)
C12 0.0181(13) 0.0222(14) 0.0254(14) 0.0069(11) 0.0040(11) 0.0064(11)
C13 0.0155(13) 0.0192(13) 0.0242(14) 0.0047(11) 0.0019(11) 0.0045(11)
C14 0.0133(12) 0.0192(13) 0.0221(13) 0.0052(11) 0.0003(10) 0.0033(10)
C15 0.0157(13) 0.0183(13) 0.0225(13) 0.0040(11) -0.0014(10) 0.0001(10)
C16 0.0145(12) 0.0178(13) 0.0227(13) 0.0016(11) -0.0020(10) 0.0028(10)
C17 0.0203(14) 0.0157(13) 0.0256(14) 0.0015(11) -0.0014(11) 0.0068(11)
C18 0.0251(15) 0.0164(13) 0.0252(14) 0.0001(11) 0.0017(11) 0.0076(11)
C19 0.0218(14) 0.0166(13) 0.0248(14) 0.0025(11) 0.0005(11) 0.0054(11)
C20 0.0243(15) 0.0224(14) 0.0213(13) 0.0025(11) 0.0061(11) 0.0067(12)
C21 0.057(2) 0.0280(17) 0.0312(17) 0.0008(14) 0.0202(16) -0.0031(16)
C22 0.101(4) 0.060(3) 0.0236(18) 0.0078(18) 0.001(2) 0.016(3)
C23 0.0291(16) 0.0177(14) 0.0336(16) 0.0068(12) 0.0109(13) 0.0040(12)
C24 0.0304(17) 0.0225(16) 0.050(2) 0.0048(14) 0.0168(15) 0.0028(13)
C25 0.0288(16) 0.0129(13) 0.0303(15) 0.0008(11) 0.0002(12) 0.0022(12)
C26 0.0309(17) 0.0255(16) 0.0350(17) 0.0011(13) -0.0021(14) -0.0043(13)
C27 0.0315(16) 0.0181(14) 0.0301(15) -0.0001(12) 0.0045(13) 0.0084(12)
C28 0.050(2) 0.0308(17) 0.0285(16) -0.0025(14) 0.0032(15) 0.0160(16)
C29 0.0345(17) 0.0198(14) 0.0359(17) 0.0044(13) 0.0158(14) 0.0051(13)
C30 0.063(3) 0.042(2) 0.0283(17) 0.0096(15) 0.0131(16) 0.0237(19)
C31 0.0203(14) 0.0218(14) 0.0307(15) 0.0082(12) 0.0052(12) 0.0018(12)
C32 0.0193(15) 0.0300(17) 0.063(2) 0.0170(16) 0.0039(15) 0.0007(13)
C33 0.0251(15) 0.0175(13) 0.0281(15) -0.0024(11) 0.0008(12) -0.0018(12)
C34 0.0250(16) 0.0273(16) 0.0425(19) -0.0030(14) -0.0048(14) -0.0018(13)
C35 0.0424(19) 0.0201(14) 0.0255(15) -0.0024(12) 0.0077(13) 0.0028(14)
C36 0.064(3) 0.0383(19) 0.0233(16) -0.0007(14) -0.0019(16) 0.0097(18)
Cl2 0.0652(16) 0.109(2) 0.0840(18) -0.0614(18) -0.0096(14) 0.0025(16)
Cl3 0.142(4) 0.183(7) 0.146(4) -0.048(4) -0.029(3) 0.054(5)
Cl4 0.164(5) 0.231(8) 0.200(6) -0.021(5) 0.018(4) -0.077(5)

loop_
_atom_type_symbol
_atom_type_description
_atom_type_scat_dispersion_real
_atom_type_scat_dispersion_imag
_atom_type_scat_source
C C 0.0033 0.0016 'International Tables Vol C Tables 4.2.6.8 and 6.1.1.4'
H H 0.0000 0.0000 'International Tables Vol C Tables 4.2.6.8 and 6.1.1.4'
N N 0.0061 0.0033 'International Tables Vol C Tables 4.2.6.8 and 6.1.1.4'
Cl Cl 0.1484 0.1585 'International Tables Vol C Tables 4.2.6.8 and 6.1.1.4'
Fe Fe 0.3463 0.8444 'International Tables Vol C Tables 4.2.6.8 and 6.1.1.4'

loop_
_geom_angle_atom_site_label_1
_geom_angle_atom_site_label_2
_geom_angle_atom_site_label_3
_geom_angle
N3 Fe1 N4 86.53(9)
N3 Fe1 N1 154.77(9)
N4 Fe1 N1 88.51(9)
N3 Fe1 N2 88.40(9)
N4 Fe1 N2 154.39(9)
N1 Fe1 N2 85.47(9)
N3 Fe1 Cl1 101.71(6)
N4 Fe1 Cl1 100.17(6)
N1 Fe1 Cl1 103.51(7)
N2 Fe1 Cl1 105.44(6)
C1 N1 C4 105.7(2)
C1 N1 Fe1 126.50(19)
C4 N1 Fe1 127.11(18)
C9 N2 C6 105.3(2)
C9 N2 Fe1 126.32(18)
C6 N2 Fe1 127.16(19)
C14 N3 C11 105.7(2)
C14 N3 Fe1 125.75(19)
C11 N3 Fe1 126.86(18)
C16 N4 C19 105.8(2)
C16 N4 Fe1 126.33(18)
C19 N4 Fe1 126.92(18)
C5 N5 H5A 122(2)
C5 N5 H5B 121(2)
H5A N5 H5B 113(3)
N1 C1 C20 125.1(3)
N1 C1 C2 110.6(3)
C20 C1 C2 124.2(3)
C3 C2 C1 107.3(3)
C3 C2 C21 127.4(3)
C1 C2 C21 125.2(3)
C2 C3 C4 106.2(2)
C2 C3 C23 124.7(3)
C4 C3 C23 129.0(3)
N1 C4 C5 123.4(3)
N1 C4 C3 110.1(2)
C5 C4 C3 126.5(3)
N5 C5 C4 117.8(3)
N5 C5 C6 117.9(3)
C4 C5 C6 124.1(2)
N2 C6 C5 122.9(2)
N2 C6 C7 110.4(2)
C5 C6 C7 126.6(3)
C8 C7 C6 106.0(2)
C8 C7 C25 124.9(3)
C6 C7 C25 129.0(3)
C7 C8 C9 107.3(3)
C7 C8 C27 128.3(3)
C9 C8 C27 124.4(3)
N2 C9 C10 124.9(3)
N2 C9 C8 111.0(2)
C10 C9 C8 124.1(3)
C11 C10 C9 127.1(3)
C11 C10 H10A 116.5
C9 C10 H10A 116.5
C10 C11 N3 124.6(3)
C10 C11 C12 125.0(3)
N3 C11 C12 110.3(2)
C13 C12 C11 107.2(2)
C13 C12 C29 128.3(3)
C11 C12 C29 124.4(3)
C12 C13 C14 106.3(2)
C12 C13 C31 128.5(3)
C14 C13 C31 125.2(3)
N3 C14 C15 124.6(2)
N3 C14 C13 110.4(2)
C15 C14 C13 124.9(3)
C16 C15 C14 124.7(3)
C16 C15 H15A 117.7
C14 C15 H15A 117.7
N4 C16 C15 125.2(3)
N4 C16 C17 110.2(2)
C15 C16 C17 124.6(3)
C18 C17 C16 106.8(2)
C18 C17 C33 128.9(3)
C16 C17 C33 124.2(3)
C17 C18 C19 107.0(2)
C17 C18 C35 128.2(3)
C19 C18 C35 124.7(3)
C20 C19 N4 124.6(3)
C20 C19 C18 125.2(3)
N4 C19 C18 110.2(2)
C19 C20 C1 126.7(3)
C19 C20 H20A 116.6
C1 C20 H20A 116.6
C2 C21 C22 113.0(3)
C2 C21 H21A 109.0
C22 C21 H21A 109.0
C2 C21 H21B 109.0
C22 C21 H21B 109.0
H21A C21 H21B 107.8
C21 C22 H22A 109.5
C21 C22 H22B 109.5
H22A C22 H22B 109.5
C21 C22 H22C 109.5
H22A C22 H22C 109.5
H22B C22 H22C 109.5
C3 C23 C24 113.0(2)
C3 C23 H23A 109.0
C24 C23 H23A 109.0
C3 C23 H23B 109.0
C24 C23 H23B 109.0
H23A C23 H23B 107.8
C23 C24 H24A 109.5
C23 C24 H24B 109.5
H24A C24 H24B 109.5
C23 C24 H24C 109.5
H24A C24 H24C 109.5
H24B C24 H24C 109.5
C7 C25 C26 113.8(2)
C7 C25 H25A 108.8
C26 C25 H25A 108.8
C7 C25 H25B 108.8
C26 C25 H25B 108.8
H25A C25 H25B 107.7
C25 C26 H26A 109.5
C25 C26 H26B 109.5
H26A C26 H26B 109.5
C25 C26 H26C 109.5
H26A C26 H26C 109.5
H26B C26 H26C 109.5
C8 C27 C28 114.0(2)
C8 C27 H27A 108.8
C28 C27 H27A 108.8
C8 C27 H27B 108.8
C28 C27 H27B 108.8
H27A C27 H27B 107.7
C27 C28 H28A 109.5
C27 C28 H28B 109.5
H28A C28 H28B 109.5
C27 C28 H28C 109.5
H28A C28 H28C 109.5
H28B C28 H28C 109.5
C12 C29 C30 112.9(3)
C12 C29 H29A 109.0
C30 C29 H29A 109.0
C12 C29 H29B 109.0
C30 C29 H29B 109.0
H29A C29 H29B 107.8
C29 C30 H30A 109.5
C29 C30 H30B 109.5
H30A C30 H30B 109.5
C29 C30 H30C 109.5
H30A C30 H30C 109.5
H30B C30 H30C 109.5
C13 C31 C32 112.3(2)
C13 C31 H31A 109.1
C32 C31 H31A 109.1
C13 C31 H31B 109.1
C32 C31 H31B 109.1
H31A C31 H31B 107.9
C31 C32 H32A 109.5
C31 C32 H32B 109.5
H32A C32 H32B 109.5
C31 C32 H32C 109.5
H32A C32 H32C 109.5
H32B C32 H32C 109.5
C17 C33 C34 113.0(2)
C17 C33 H33A 109.0
C34 C33 H33A 109.0
C17 C33 H33B 109.0
C34 C33 H33B 109.0
H33A C33 H33B 107.8
C33 C34 H34A 109.5
C33 C34 H34B 109.5
H34A C34 H34B 109.5
C33 C34 H34C 109.5
H34A C34 H34C 109.5
H34B C34 H34C 109.5
C18 C35 C36 112.7(3)
C18 C35 H35A 109.0
C36 C35 H35A 109.0
C18 C35 H35B 109.0
C36 C35 H35B 109.0
H35A C35 H35B 107.8
C35 C36 H36A 109.5
C35 C36 H36B 109.5
H36A C36 H36B 109.5
C35 C36 H36C 109.5
H36A C36 H36C 109.5
H36B C36 H36C 109.5
Cl3 C37 Cl4 115.1(6)
Cl3 C37 Cl2 112.8(6)
Cl4 C37 Cl2 107.6(6)
Cl3 C37 H37 107.0
Cl4 C37 H37 107.0
Cl2 C37 H37 107.0
C39 C38 H38A 109.5
C39 C38 H38B 109.5
H38A C38 H38B 109.5
C39 C38 H38C 109.5
H38A C38 H38C 109.5
H38B C38 H38C 109.5
C38 C39 C43 125.7(8)
C38 C39 C40 114.4(8)
C43 C39 C40 96.1(6)
C38 C39 H39 106.3
C43 C39 H39 106.3
C40 C39 H39 106.3
C41 C40 C39 109.1(9)
C41 C40 H40A 109.9
C39 C40 H40A 109.9
C41 C40 H40B 109.9
C39 C40 H40B 109.9
H40A C40 H40B 108.3
C40 C41 C42 114.0(10)
C40 C41 H41A 108.8
C42 C41 H41A 108.8
C40 C41 H41B 108.8
C42 C41 H41B 108.8
H41A C41 H41B 107.7
C43 C42 C41 100.7(8)
C43 C42 H42A 111.6
C41 C42 H42A 111.6
C43 C42 H42B 111.6
C41 C42 H42B 111.6
H42A C42 H42B 109.4
C42 C43 C39 115.0(7)
C42 C43 H43A 108.5
C39 C43 H43A 108.5
C42 C43 H43B 108.5
C39 C43 H43B 108.5
H43A C43 H43B 107.5

loop_
_geom_bond_atom_site_label_1
_geom_bond_atom_site_label_2
_geom_bond_distance
Fe1 N3 2.054(2)
Fe1 N4 2.056(2)
Fe1 N1 2.076(2)
Fe1 N2 2.080(2)
Fe1 Cl1 2.2596(8)
N1 C1 1.369(4)
N1 C4 1.387(3)
N2 C9 1.372(4)
N2 C6 1.384(3)
N3 C14 1.378(3)
N3 C11 1.380(4)
N4 C16 1.377(3)
N4 C19 1.388(4)
N5 C5 1.352(4)
N5 H5A 0.89(4)
N5 H5B 0.91(4)
C1 C20 1.406(4)
C1 C2 1.428(4)
C2 C3 1.369(4)
C2 C21 1.499(4)
C3 C4 1.441(4)
C3 C23 1.513(4)
C4 C5 1.416(4)
C5 C6 1.421(4)
C6 C7 1.447(4)
C7 C8 1.368(4)
C7 C25 1.503(4)
C8 C9 1.428(4)
C8 C27 1.497(4)
C9 C10 1.398(4)
C10 C11 1.375(4)
C10 H10A 0.9500
C11 C12 1.446(4)
C12 C13 1.363(4)
C12 C29 1.502(4)
C13 C14 1.457(4)
C13 C31 1.497(4)
C14 C15 1.399(4)
C15 C16 1.384(4)
C15 H15A 0.9500
C16 C17 1.457(4)
C17 C18 1.360(4)
C17 C33 1.508(4)
C18 C19 1.448(4)
C18 C35 1.503(4)
C19 C20 1.376(4)
C20 H20A 0.9500
C21 C22 1.525(5)
C21 H21A 0.9900
C21 H21B 0.9900
C22 H22A 0.9800
C22 H22B 0.9800
C22 H22C 0.9800
C23 C24 1.534(4)
C23 H23A 0.9900
C23 H23B 0.9900
C24 H24A 0.9800
C24 H24B 0.9800
C24 H24C 0.9800
C25 C26 1.536(4)
C25 H25A 0.9900
C25 H25B 0.9900
C26 H26A 0.9800
C26 H26B 0.9800
C26 H26C 0.9800
C27 C28 1.530(4)
C27 H27A 0.9900
C27 H27B 0.9900
C28 H28A 0.9800
C28 H28B 0.9800
C28 H28C 0.9800
C29 C30 1.533(5)
C29 H29A 0.9900
C29 H29B 0.9900
C30 H30A 0.9800
C30 H30B 0.9800
C30 H30C 0.9800
C31 C32 1.535(4)
C31 H31A 0.9900
C31 H31B 0.9900
C32 H32A 0.9800
C32 H32B 0.9800
C32 H32C 0.9800
C33 C34 1.527(4)
C33 H33A 0.9900
C33 H33B 0.9900
C34 H34A 0.9800
C34 H34B 0.9800
C34 H34C 0.9800
C35 C36 1.522(4)
C35 H35A 0.9900
C35 H35B 0.9900
C36 H36A 0.9800
C36 H36B 0.9800
C36 H36C 0.9800
Cl2 C37 1.765(9)
Cl3 C37 1.661(10)
Cl4 C37 1.751(11)
C37 H37 1.0000
C38 C39 1.469(12)
C38 H38A 0.9800
C38 H38B 0.9800
C38 H38C 0.9800
C39 C43 1.715(14)
C39 C40 1.774(15)
C39 H39 1.0000
C40 C41 1.512(16)
C40 H40A 0.9900
C40 H40B 0.9900
C41 C42 1.678(18)
C41 H41A 0.9900
C41 H41B 0.9900
C42 C43 1.591(13)
C42 H42A 0.9900
C42 H42B 0.9900
C43 H43A 0.9900
C43 H43B 0.9900

loop_
_geom_hbond_atom_site_label_D
_geom_hbond_atom_site_label_H
_geom_hbond_atom_site_label_A
_geom_hbond_distance_DH
_geom_hbond_distance_HA
_geom_hbond_distance_DA
_geom_hbond_angle_DHA
_geom_hbond_site_symmetry_A
N5 H5B Cl1 0.91(4) 2.68(3) 3.088(3) 108(3) 2_766
